data_8101188
loop_
_publ_author_name
'Haberecht, J\"org'
'B\"ohme, Uwe'
'Lang, Heinrich'
'Rheinwald, Gerd'
'Roewer, Gerhard'

_publ_section_title
;
Crystal structure of N,N'-ethylenebis(3,5-di-tert-butylsalicylideneiminato)
difluorosilane---dioxane (4/1), 4C~32~H~46~F~2~N~2~O~2~Si~4~ &#x00B7; 
C~4~H~8~O~2~
;
_journal_issue 1
_journal_name_full 'Zeitschrift f\"ur Kristallographie - New Crystal Structures'
_journal_page_first 135
_journal_page_last 137
_journal_volume 215
_journal_year 2000
_chemical_formula_moiety '4(C32 H46 F2 N2 O2 Si), C4 H8 O2'
_chemical_formula_structural '(C32 H46 F2 N2 O2 Si)4 C4 H8 O2'
_chemical_formula_sum 'C33 H48 F2 N2 O2.5 Si'
_chemical_formula_weight 578.82
_space_group_IT_number 2
_symmetry_cell_setting triclinic
_symmetry_space_group_name_Hall '-P 1'
_symmetry_space_group_name_H-M 'P -1'
_cell_angle_alpha 89.4677(5)
_cell_angle_beta 65.9674(5)
_cell_angle_gamma 79.0775(2)
_cell_formula_units_Z 4
_cell_length_a 14.1657(2)
_cell_length_b 16.1074(2)
_cell_length_c 17.12270(10)
_cell_measurement_temperature 173(2)
_cell_volume 3493.56(7)
_diffrn_ambient_temperature 173(2)
_exptl_crystal_density_diffrn 1.100
_refine_ls_R_factor_obs 0.0577
_refine_ls_wR_factor_obs 0.1278
_cod_original_formula_sum 'C33 H48 F2 N2 O2.50 Si'
_cod_database_code 8101188

loop_
_symmetry_equiv_pos_as_xyz
'x, y, z'
'-x, -y, -z'

loop_
_atom_site_aniso_label
_atom_site_aniso_U_11
_atom_site_aniso_U_22
_atom_site_aniso_U_33
_atom_site_aniso_U_23
_atom_site_aniso_U_13
_atom_site_aniso_U_12
Si1 0.0252(3) 0.0198(3) 0.0215(3) 0.0006(2) -0.0094(2) -0.0072(2)
F1 0.0363(7) 0.0196(6) 0.0304(6) -0.0002(5) -0.0130(5) -0.0042(5)
O1 0.0267(8) 0.0305(8) 0.0243(7) 0.0000(6) -0.0076(6) -0.0130(6)
N1 0.0279(9) 0.0222(9) 0.0220(8) 0.0015(7) -0.0108(7) -0.0064(7)
C1 0.0228(10) 0.0199(10) 0.0269(10) 0.0015(8) -0.0093(8) -0.0041(8)
Si2 0.0288(3) 0.0217(3) 0.0291(3) -0.0010(2) -0.0146(3) -0.0020(2)
F2 0.0376(7) 0.0196(6) 0.0305(6) 0.0017(5) -0.0160(5) -0.0067(5)
O2 0.0272(8) 0.0320(8) 0.0231(7) 0.0024(6) -0.0097(6) -0.0145(6)
N2 0.0266(9) 0.0214(9) 0.0240(9) -0.0012(7) -0.0109(7) -0.0054(7)
C2 0.0227(10) 0.0266(11) 0.0261(10) 0.0003(8) -0.0098(8) -0.0036(8)
F3 0.0370(7) 0.0312(7) 0.0373(7) 0.0045(5) -0.0221(6) -0.0050(5)
O3 0.0268(8) 0.0245(8) 0.0354(8) -0.0033(6) -0.0134(6) -0.0049(6)
N3 0.0327(10) 0.0277(10) 0.0292(9) -0.0010(8) -0.0134(8) -0.0024(8)
C3 0.0256(11) 0.0287(12) 0.0267(11) 0.0032(9) -0.0052(9) -0.0069(9)
F4 0.0393(7) 0.0318(7) 0.0358(7) 0.0007(5) -0.0221(6) -0.0004(6)
O4 0.0304(8) 0.0259(8) 0.0335(8) -0.0058(6) -0.0137(7) -0.0057(6)
N4 0.0301(10) 0.0255(10) 0.0361(10) -0.0059(8) -0.0138(8) 0.0016(8)
C4 0.0208(10) 0.0252(11) 0.0362(12) 0.0029(9) -0.0099(9) -0.0052(8)
C5 0.0279(11) 0.0257(11) 0.0323(12) -0.0003(9) -0.0141(9) -0.0064(9)
C6 0.0245(11) 0.0231(10) 0.0271(10) 0.0009(8) -0.0110(9) -0.0044(8)
C7 0.0291(11) 0.0241(11) 0.0287(11) 0.0001(9) -0.0131(9) -0.0072(9)
C8 0.0365(13) 0.0356(13) 0.0242(11) 0.0058(9) -0.0166(10) -0.0128(10)
C9 0.0360(13) 0.0271(12) 0.0227(11) -0.0028(9) -0.0131(9) -0.0078(10)
C10 0.0279(11) 0.0235(10) 0.0233(10) 0.0006(8) -0.0096(9) -0.0026(9)
C11 0.0246(11) 0.0256(11) 0.0254(10) 0.0022(8) -0.0111(9) -0.0062(8)
C12 0.0272(11) 0.0296(11) 0.0234(11) 0.0025(9) -0.0090(9) -0.0069(9)
C13 0.0263(11) 0.0282(11) 0.0293(11) 0.0054(9) -0.0111(9) -0.0086(9)
C14 0.0279(11) 0.0283(11) 0.0296(11) 0.0027(9) -0.0141(9) -0.0094(9)
C15 0.0267(11) 0.0265(11) 0.0260(10) 0.0025(8) -0.0121(9) -0.0071(9)
C16 0.0245(10) 0.0194(10) 0.0266(10) 0.0023(8) -0.0100(8) -0.0048(8)
C17 0.0321(12) 0.0382(13) 0.0229(10) 0.0012(9) -0.0105(9) -0.0126(10)
C18 0.0386(14) 0.0412(14) 0.0299(13) -0.0049(11) -0.0100(11) -0.0152(11)
C19 0.0370(14) 0.0540(18) 0.0333(14) 0.0047(12) -0.0179(12) -0.0103(12)
C20 0.0441(16) 0.0539(17) 0.0257(12) 0.0051(11) -0.0111(11) -0.0193(13)
C21 0.0257(11) 0.0345(12) 0.0354(12) 0.0040(10) -0.0096(9) -0.0112(9)
C22 0.0336(15) 0.0599(19) 0.0419(15) 0.0145(14) -0.0112(12) -0.0228(14)
C23 0.0274(13) 0.0491(17) 0.0482(16) 0.0036(13) -0.0149(12) -0.0099(12)
C24 0.0392(16) 0.0400(16) 0.0593(19) -0.0006(14) -0.0082(14) -0.0184(13)
C25 0.0299(12) 0.0375(13) 0.0306(11) 0.0065(10) -0.0112(9) -0.0153(10)
C26 0.0502(18) 0.065(2) 0.0360(14) 0.0144(13) -0.0148(13) -0.0361(16)
C27 0.0299(14) 0.0571(19) 0.0507(17) 0.0097(14) -0.0152(12) -0.0160(13)
C28 0.0473(17) 0.0402(16) 0.0573(19) 0.0065(13) -0.0166(15) -0.0223(13)
C29 0.0354(12) 0.0395(13) 0.0239(11) 0.0052(9) -0.0131(9) -0.0188(10)
C30 0.0587(19) 0.080(2) 0.0290(14) 0.0099(14) -0.0226(13) -0.0410(17)
C31 0.0424(15) 0.0491(16) 0.0337(14) 0.0142(12) -0.0174(12) -0.0137(12)
C32 0.0411(15) 0.0423(15) 0.0281(13) -0.0016(11) -0.0086(11) -0.0147(12)
C33 0.0305(12) 0.0229(11) 0.0306(11) 0.0043(9) -0.0135(9) -0.0057(9)
C34 0.0317(12) 0.0249(11) 0.0331(12) 0.0011(9) -0.0151(10) -0.0049(9)
C35 0.0358(13) 0.0288(12) 0.0364(13) -0.0010(10) -0.0175(10) -0.0072(10)
C36 0.0343(13) 0.0318(12) 0.0411(13) 0.0050(10) -0.0225(11) -0.0098(10)
C37 0.0303(13) 0.0336(13) 0.0395(13) 0.0052(10) -0.0156(11) -0.0080(10)
C38 0.0298(12) 0.0261(11) 0.0302(11) 0.0021(9) -0.0126(9) -0.0039(9)
C39 0.0270(12) 0.0302(12) 0.0338(12) 0.0017(9) -0.0101(10) -0.0030(9)
C40 0.0338(14) 0.0404(14) 0.0356(13) -0.0104(11) -0.0060(11) -0.0040(11)
C41 0.0324(13) 0.0341(14) 0.0463(15) -0.0139(12) -0.0125(12) 0.0013(11)
C42 0.0356(13) 0.0242(11) 0.0373(12) -0.0057(10) -0.0180(10) -0.0013(9)
C43 0.0347(12) 0.0237(11) 0.0322(11) 0.0000(9) -0.0174(10) -0.0044(9)
C44 0.0435(14) 0.0228(11) 0.0356(12) -0.0026(9) -0.0222(11) -0.0045(10)
C45 0.0396(13) 0.0229(11) 0.0359(12) 0.0049(9) -0.0226(10) -0.0094(9)
C46 0.0357(13) 0.0246(11) 0.0323(12) 0.0034(9) -0.0181(10) -0.0071(9)
C47 0.0326(12) 0.0230(10) 0.0269(11) 0.0030(8) -0.0156(9) -0.0050(9)
C48 0.0331(12) 0.0218(10) 0.0293(11) 0.0020(8) -0.0164(9) -0.0066(9)
C49 0.0337(13) 0.0382(13) 0.0399(13) -0.0094(11) -0.0130(11) -0.0092(10)
C50 0.0347(15) 0.0533(19) 0.0628(19) -0.0230(16) -0.0197(14) 0.0043(13)
C51 0.058(2) 0.060(2) 0.0419(16) -0.0052(14) -0.0072(15) -0.0278(16)
C52 0.0435(17) 0.060(2) 0.0472(17) -0.0208(15) -0.0106(14) -0.0133(15)
C53 0.0373(14) 0.0458(15) 0.0479(15) 0.0007(12) -0.0206(12) -0.0164(11)
C54 0.0405(17) 0.072(2) 0.075(2) 0.0016(19) -0.0338(17) -0.0161(16)
C55 0.0497(19) 0.064(2) 0.081(2) -0.0215(19) -0.0284(18) -0.0234(17)
C56 0.076(2) 0.075(2) 0.066(2) 0.0147(18) -0.0333(19) -0.054(2)
C57 0.0477(14) 0.0280(12) 0.0384(13) 0.0042(10) -0.0264(11) -0.0133(10)
C58 0.0418(15) 0.0354(14) 0.0492(16) 0.0016(12) -0.0253(13) -0.0171(12)
C59 0.0571(19) 0.0356(15) 0.075(2) -0.0118(14) -0.0431(18) -0.0062(14)
C60 0.084(2) 0.057(2) 0.0561(19) 0.0250(16) -0.0436(19) -0.0463(19)
C61 0.0331(12) 0.0248(11) 0.0307(11) -0.0031(9) -0.0122(9) -0.0036(9)
C62 0.0379(15) 0.0329(14) 0.0532(16) -0.0076(13) -0.0121(13) -0.0094(11)
C63 0.0517(17) 0.0424(15) 0.0289(13) -0.0024(11) -0.0163(12) -0.0096(13)
C64 0.0436(15) 0.0255(12) 0.0373(13) 0.0006(10) -0.0141(12) -0.0065(10)
O5 0.0862(18) 0.0758(17) 0.0795(16) -0.0136(13) -0.0374(14) -0.0093(14)
C65 0.080(3) 0.085(3) 0.072(3) -0.022(2) -0.031(2) -0.002(2)
C66 0.111(3) 0.0405(18) 0.073(2) 0.0009(17) -0.039(2) -0.002(2)

loop_
_atom_site_label
_atom_site_type_symbol
_atom_site_fract_x
_atom_site_fract_y
_atom_site_fract_z
_atom_site_U_iso_or_equiv
_atom_site_thermal_displace_type
_atom_site_occupancy
_atom_site_symmetry_multiplicity
_atom_site_Wyckoff_symbol
_atom_site_calc_flag
_atom_site_refinement_flags
_atom_site_disorder_assembly
_atom_site_disorder_group
Si1 Si 0.48753(4) 0.15925(3) 0.06501(3) 0.02185(13) Uani 1 2 i d . . .
F1 F 0.44095(9) 0.26122(7) 0.05555(7) 0.0292(3) Uani 1 2 i d . . .
O1 O 0.38782(11) 0.16095(9) 0.16671(9) 0.0271(3) Uani 1 2 i d . . .
N1 N 0.40316(13) 0.12859(10) 0.00945(10) 0.0237(4) Uani 1 2 i d . . .
C1 C 0.30655(15) 0.12018(12) 0.19515(13) 0.0235(4) Uani 1 2 i d . . .
Si2 Si 0.40769(5) -0.40525(4) 0.22359(4) 0.02609(14) Uani 1 2 i d . . .
F2 F 0.53564(9) 0.05608(7) 0.06309(7) 0.0285(3) Uani 1 2 i d . . .
O2 O 0.57320(11) 0.18687(9) 0.10533(8) 0.0265(3) Uani 1 2 i d . . .
N2 N 0.58827(13) 0.15781(10) -0.05288(10) 0.0238(4) Uani 1 2 i d . . .
C2 C 0.25084(16) 0.11267(13) 0.28435(13) 0.0254(4) Uani 1 2 i d . . .
F3 F 0.46714(10) -0.45350(8) 0.28323(8) 0.0332(3) Uani 1 2 i d . . .
O3 O 0.38891(11) -0.30636(9) 0.27521(9) 0.0288(3) Uani 1 2 i d . . .
N3 N 0.54708(14) -0.39360(11) 0.14055(11) 0.0302(4) Uani 1 2 i d . . .
C3 C 0.16399(17) 0.07316(14) 0.30976(14) 0.0287(5) Uani 1 2 i d . . .
H3A H 0.1247(19) 0.0705(15) 0.3662(16) 0.037(7) Uiso 1 2 i d . . .
F4 F 0.36216(10) -0.36201(8) 0.15356(8) 0.0344(3) Uani 1 2 i d . . .
O4 O 0.28519(11) -0.42425(9) 0.29109(9) 0.0297(3) Uani 1 2 i d . . .
N4 N 0.44867(14) -0.51316(11) 0.15731(12) 0.0315(4) Uani 1 2 i d . . .
C4 C 0.12745(16) 0.04094(13) 0.25372(14) 0.0280(5) Uani 1 2 i d . . .
C5 C 0.18310(17) 0.04911(13) 0.16690(14) 0.0279(5) Uani 1 2 i d . . .
H5A H 0.1617(17) 0.0296(14) 0.1259(14) 0.030(6) Uiso 1 2 i d . . .
C6 C 0.27107(16) 0.08734(13) 0.13726(13) 0.0249(4) Uani 1 2 i d . . .
C7 C 0.31977(17) 0.09714(13) 0.04650(13) 0.0267(4) Uani 1 2 i d . . .
H7A H 0.2854(16) 0.0825(13) 0.0081(13) 0.025(5) Uiso 1 2 i d . . .
C8 C 0.44345(18) 0.13879(15) -0.08363(13) 0.0299(5) Uani 1 2 i d . . .
H8A H 0.4178(17) 0.2016(15) -0.0921(13) 0.029(6) Uiso 1 2 i d . . .
H8B H 0.4158(17) 0.0977(14) -0.1121(14) 0.031(6) Uiso 1 2 i d . . .
C9 C 0.56256(18) 0.11789(15) -0.11727(14) 0.0281(5) Uani 1 2 i d . . .
H9A H 0.5882(16) 0.0600(15) -0.1202(13) 0.026(6) Uiso 1 2 i d . . .
H9B H 0.5939(16) 0.1420(13) -0.1728(13) 0.021(5) Uiso 1 2 i d . . .
C10 C 0.66645(17) 0.19617(13) -0.07748(13) 0.0256(4) Uani 1 2 i d . . .
H10A H 0.7108(16) 0.1995(14) -0.1413(14) 0.028(6) Uiso 1 2 i d . . .
C11 C 0.70058(16) 0.23401(13) -0.01972(13) 0.0248(4) Uani 1 2 i d . . .
C12 C 0.78706(17) 0.27519(14) -0.05726(14) 0.0271(4) Uani 1 2 i d . . .
H12A H 0.8120(15) 0.2783(12) -0.1189(13) 0.015(5) Uiso 1 2 i d . . .
C13 C 0.83018(16) 0.30784(14) -0.00829(13) 0.0276(5) Uani 1 2 i d . . .
C14 C 0.78476(17) 0.29670(14) 0.08064(14) 0.0273(5) Uani 1 2 i d . . .
H14A H 0.8134(17) 0.3214(14) 0.1149(14) 0.032(6) Uiso 1 2 i d . . .
C15 C 0.69988(16) 0.25665(13) 0.12182(13) 0.0258(4) Uani 1 2 i d . . .
C16 C 0.65467(16) 0.22502(12) 0.06957(13) 0.0236(4) Uani 1 2 i d . . .
C17 C 0.28357(17) 0.14795(15) 0.35132(13) 0.0306(5) Uani 1 2 i d . . .
C18 C 0.2728(2) 0.24494(16) 0.34775(16) 0.0369(6) Uani 1 2 i d . . .
H18A H 0.302(2) 0.2669(17) 0.3850(16) 0.049(7) Uiso 1 2 i d . . .
H18B H 0.193(2) 0.2704(16) 0.3671(16) 0.049(7) Uiso 1 2 i d . . .
H18C H 0.3179(18) 0.2576(14) 0.2928(15) 0.030(6) Uiso 1 2 i d . . .
C19 C 0.3977(2) 0.10395(19) 0.33289(17) 0.0402(6) Uani 1 2 i d . . .
H19A H 0.4192(18) 0.1293(16) 0.3777(15) 0.042(7) Uiso 1 2 i d . . .
H19B H 0.4464(19) 0.1118(15) 0.2775(16) 0.036(7) Uiso 1 2 i d . . .
H19C H 0.4045(19) 0.0409(18) 0.3379(16) 0.046(7) Uiso 1 2 i d . . .
C20 C 0.2121(2) 0.1309(2) 0.44349(15) 0.0410(6) Uani 1 2 i d . . .
H20A H 0.243(2) 0.1527(17) 0.4819(16) 0.048(7) Uiso 1 2 i d . . .
H20B H 0.2208(17) 0.0669(16) 0.4519(14) 0.034(6) Uiso 1 2 i d . . .
H20C H 0.134(2) 0.1592(17) 0.4607(16) 0.054(8) Uiso 1 2 i d . . .
C21 C 0.02796(17) 0.00230(15) 0.28431(14) 0.0321(5) Uani 1 2 i d . . .
C22 C -0.0163(2) -0.0092(2) 0.38129(17) 0.0447(6) Uani 1 2 i d . . .
H22A H -0.036(2) 0.0458(18) 0.4166(17) 0.049(8) Uiso 1 2 i d . . .
H22B H 0.036(2) -0.0478(19) 0.3976(18) 0.065(9) Uiso 1 2 i d . . .
H22C H -0.077(2) -0.0358(19) 0.3990(18) 0.062(9) Uiso 1 2 i d . . .
C23 C -0.0572(2) 0.06191(19) 0.26546(19) 0.0415(6) Uani 1 2 i d . . .
H23A H -0.034(2) 0.0702(16) 0.2041(18) 0.046(7) Uiso 1 2 i d . . .
H23B H -0.0714(19) 0.1197(18) 0.2938(16) 0.045(7) Uiso 1 2 i d . . .
H23C H -0.124(2) 0.0390(19) 0.2857(18) 0.063(9) Uiso 1 2 i d . . .
C24 C 0.0543(2) -0.08503(19) 0.2369(2) 0.0487(7) Uani 1 2 i d . . .
H24A H 0.075(2) -0.0788(19) 0.176(2) 0.068(10) Uiso 1 2 i d . . .
H24B H -0.011(2) -0.1078(19) 0.2527(18) 0.064(9) Uiso 1 2 i d . . .
H24C H 0.109(2) -0.122(2) 0.2501(18) 0.063(9) Uiso 1 2 i d . . .
C25 C 0.92238(17) 0.35450(15) -0.04552(14) 0.0319(5) Uani 1 2 i d . . .
C26 C 0.9638(3) 0.3553(2) -0.14398(17) 0.0480(7) Uani 1 2 i d . . .
H26A H 0.906(2) 0.3871(18) -0.1566(18) 0.060(9) Uiso 1 2 i d . . .
H26B H 0.987(2) 0.290(2) -0.1729(18) 0.063(9) Uiso 1 2 i d . . .
H26C H 1.027(2) 0.382(2) -0.1692(18) 0.067(9) Uiso 1 2 i d . . .
C27 C 1.0145(2) 0.3115(2) -0.0246(2) 0.0454(6) Uani 1 2 i d . . .
H27A H 0.993(2) 0.3066(17) 0.0393(19) 0.054(8) Uiso 1 2 i d . . .
H27B H 1.075(2) 0.3433(18) -0.0466(17) 0.057(8) Uiso 1 2 i d . . .
H27C H 1.043(2) 0.2576(19) -0.0533(17) 0.049(8) Uiso 1 2 i d . . .
C28 C 0.8851(3) 0.44635(18) -0.0065(2) 0.0480(7) Uani 1 2 i d . . .
H28A H 0.835(2) 0.479(2) -0.0303(18) 0.065(9) Uiso 1 2 i d . . .
H28B H 0.943(2) 0.4698(19) -0.0201(17) 0.057(8) Uiso 1 2 i d . . .
H28C H 0.853(2) 0.4490(16) 0.0572(18) 0.047(8) Uiso 1 2 i d . . .
C29 C 0.65646(17) 0.24664(15) 0.21922(13) 0.0310(5) Uani 1 2 i d . . .
C30 C 0.7173(3) 0.2855(2) 0.26229(17) 0.0506(8) Uani 1 2 i d . . .
H30A H 0.712(2) 0.351(2) 0.2555(17) 0.058(8) Uiso 1 2 i d . . .
H30B H 0.799(3) 0.255(2) 0.234(2) 0.079(10) Uiso 1 2 i d . . .
H30C H 0.689(2) 0.276(2) 0.325(2) 0.074(10) Uiso 1 2 i d . . .
C31 C 0.6685(2) 0.15150(18) 0.23501(17) 0.0406(6) Uani 1 2 i d . . .
H31A H 0.636(2) 0.1191(18) 0.2052(17) 0.056(8) Uiso 1 2 i d . . .
H31B H 0.637(2) 0.1500(18) 0.2984(19) 0.059(8) Uiso 1 2 i d . . .
H31C H 0.753(2) 0.1244(16) 0.2083(16) 0.049(7) Uiso 1 2 i d . . .
C32 C 0.5397(2) 0.29212(18) 0.26337(16) 0.0381(6) Uani 1 2 i d . . .
H32A H 0.4970(19) 0.2735(15) 0.2378(15) 0.036(6) Uiso 1 2 i d . . .
H32B H 0.529(2) 0.3563(18) 0.2587(16) 0.049(7) Uiso 1 2 i d . . .
H32C H 0.511(2) 0.2808(17) 0.3265(18) 0.056(8) Uiso 1 2 i d . . .
C33 C 0.46102(17) -0.27032(13) 0.28748(13) 0.0277(5) Uani 1 2 i d . . .
C34 C 0.43034(17) -0.20973(13) 0.35739(14) 0.0294(5) Uani 1 2 i d . . .
C35 C 0.50679(18) -0.16832(15) 0.36122(15) 0.0327(5) Uani 1 2 i d . . .
H35A H 0.4812(19) -0.1245(16) 0.4095(16) 0.043(7) Uiso 1 2 i d . . .
C36 C 0.61312(18) -0.18406(14) 0.30220(15) 0.0330(5) Uani 1 2 i d . . .
C37 C 0.64217(19) -0.24604(15) 0.23649(15) 0.0339(5) Uani 1 2 i d . . .
H37A H 0.716(2) -0.2600(15) 0.1925(15) 0.042(7) Uiso 1 2 i d . . .
C38 C 0.56877(17) -0.28914(13) 0.22796(13) 0.0289(5) Uani 1 2 i d . . .
C39 C 0.60455(18) -0.34801(14) 0.15390(15) 0.0315(5) Uani 1 2 i d . . .
H39A H 0.6750(19) -0.3522(15) 0.1168(15) 0.036(6) Uiso 1 2 i d . . .
C40 C 0.5891(2) -0.45245(17) 0.06323(16) 0.0398(6) Uani 1 2 i d . . .
H40A H 0.664(2) -0.4561(15) 0.0294(15) 0.035(6) Uiso 1 2 i d . . .
H40B H 0.554(2) -0.4276(18) 0.0266(18) 0.060(9) Uiso 1 2 i d . . .
C41 C 0.5606(2) -0.53539(16) 0.09647(18) 0.0399(6) Uani 1 2 i d . . .
H41A H 0.5689(18) -0.5730(16) 0.0519(16) 0.039(7) Uiso 1 2 i d . . .
H41B H 0.6014(18) -0.5595(15) 0.1247(14) 0.030(6) Uiso 1 2 i d . . .
C42 C 0.38533(18) -0.56294(14) 0.16112(15) 0.0320(5) Uani 1 2 i d . . .
H42A H 0.4108(17) -0.6133(15) 0.1243(14) 0.034(6) Uiso 1 2 i d . . .
C43 C 0.27326(17) -0.54308(13) 0.21375(14) 0.0292(5) Uani 1 2 i d . . .
C44 C 0.21297(19) -0.59699(14) 0.20010(15) 0.0323(5) Uani 1 2 i d . . .
H44A H 0.2537(17) -0.6460(15) 0.1582(14) 0.032(6) Uiso 1 2 i d . . .
C45 C 0.10476(18) -0.58159(13) 0.24430(14) 0.0300(5) Uani 1 2 i d . . .
C46 C 0.05832(19) -0.50951(14) 0.30361(14) 0.0294(5) Uani 1 2 i d . . .
H46A H -0.0190(17) -0.4974(13) 0.3333(13) 0.025(6) Uiso 1 2 i d . . .
C47 C 0.11373(17) -0.45361(13) 0.32015(13) 0.0265(4) Uani 1 2 i d . . .
C48 C 0.22589(17) -0.47156(13) 0.27463(13) 0.0268(4) Uani 1 2 i d . . .
C49 C 0.31673(18) -0.18936(16) 0.42767(15) 0.0376(6) Uani 1 2 i d . . .
C50 C 0.2406(2) -0.1484(2) 0.3888(2) 0.0521(8) Uani 1 2 i d . . .
H50A H 0.2405(19) -0.1873(17) 0.3437(16) 0.044(7) Uiso 1 2 i d . . .
H50B H 0.257(2) -0.089(2) 0.364(2) 0.079(10) Uiso 1 2 i d . . .
H50C H 0.172(2) -0.1367(18) 0.4336(18) 0.058(8) Uiso 1 2 i d . . .
C51 C 0.2870(3) -0.2717(2) 0.4686(2) 0.0557(8) Uani 1 2 i d . . .
H51A H 0.291(2) -0.3177(19) 0.4298(19) 0.061(9) Uiso 1 2 i d . . .
H51B H 0.213(3) -0.267(2) 0.516(2) 0.085(11) Uiso 1 2 i d . . .
H51C H 0.341(2) -0.3008(19) 0.4936(19) 0.065(9) Uiso 1 2 i d . . .
C52 C 0.3056(2) -0.1275(2) 0.5011(2) 0.0525(8) Uani 1 2 i d . . .
H52A H 0.233(2) -0.1223(18) 0.5465(19) 0.060(8) Uiso 1 2 i d . . .
H52B H 0.318(2) -0.0737(19) 0.4804(17) 0.050(8) Uiso 1 2 i d . . .
H52C H 0.356(2) -0.1531(16) 0.5305(16) 0.047(7) Uiso 1 2 i d . . .
C53 C 0.69437(19) -0.13696(17) 0.30959(16) 0.0415(6) Uani 1 2 i d . . .
C54 C 0.7760(3) -0.2009(2) 0.3290(3) 0.0582(8) Uani 1 2 i d . . .
H54A H 0.811(2) -0.2480(19) 0.2829(19) 0.059(9) Uiso 1 2 i d . . .
H54B H 0.742(3) -0.228(2) 0.383(2) 0.097(13) Uiso 1 2 i d . . .
H54C H 0.830(3) -0.167(2) 0.3320(19) 0.077(10) Uiso 1 2 i d . . .
C55 C 0.6439(3) -0.0659(2) 0.3822(3) 0.0625(9) Uani 1 2 i d . . .
H55A H 0.700(2) -0.0356(18) 0.3803(16) 0.054(8) Uiso 1 2 i d . . .
H55B H 0.611(2) -0.092(2) 0.440(2) 0.068(10) Uiso 1 2 i d . . .
H55C H 0.589(3) -0.022(2) 0.372(2) 0.081(11) Uiso 1 2 i d . . .
C56 C 0.7494(3) -0.0986(3) 0.2247(2) 0.0655(10) Uani 1 2 i d . . .
H56A H 0.793(2) -0.152(2) 0.173(2) 0.076(10) Uiso 1 2 i d . . .
H56B H 0.800(2) -0.071(2) 0.2297(18) 0.067(9) Uiso 1 2 i d . . .
H56C H 0.689(3) -0.056(3) 0.215(2) 0.106(14) Uiso 1 2 i d . . .
C57 C 0.03410(19) -0.63781(14) 0.23198(15) 0.0344(5) Uani 1 2 i d . . .
C58 C -0.0472(2) -0.58320(17) 0.20400(19) 0.0386(6) Uani 1 2 i d . . .
H58A H -0.002(2) -0.5663(18) 0.1436(19) 0.061(8) Uiso 1 2 i d . . .
H58B H -0.098(2) -0.5397(19) 0.2470(18) 0.060(9) Uiso 1 2 i d . . .
H58C H -0.0911(17) -0.6195(14) 0.1974(13) 0.027(6) Uiso 1 2 i d . . .
C59 C 0.0994(3) -0.71034(18) 0.1626(2) 0.0511(8) Uani 1 2 i d . . .
H59A H 0.150(3) -0.742(2) 0.178(2) 0.072(10) Uiso 1 2 i d . . .
H59B H 0.1399(19) -0.6865(16) 0.1014(17) 0.043(7) Uiso 1 2 i d . . .
H59C H 0.051(2) -0.7441(17) 0.1567(15) 0.045(7) Uiso 1 2 i d . . .
C60 C -0.0263(3) -0.6748(2) 0.3168(2) 0.0566(8) Uani 1 2 i d . . .
H60A H 0.020(3) -0.710(2) 0.330(2) 0.078(12) Uiso 1 2 i d . . .
H60B H -0.074(2) -0.7097(19) 0.3121(18) 0.062(8) Uiso 1 2 i d . . .
H60C H -0.083(3) -0.627(2) 0.368(2) 0.092(12) Uiso 1 2 i d . . .
C61 C 0.05505(17) -0.37540(14) 0.38451(14) 0.0302(5) Uani 1 2 i d . . .
C62 C -0.0648(2) -0.36498(18) 0.4192(2) 0.0432(6) Uani 1 2 i d . . .
H62A H -0.097(3) -0.364(2) 0.378(2) 0.086(11) Uiso 1 2 i d . . .
H62B H -0.101(2) -0.3117(18) 0.4577(17) 0.050(7) Uiso 1 2 i d . . .
H62C H -0.089(2) -0.4155(19) 0.4515(17) 0.054(8) Uiso 1 2 i d . . .
C63 C 0.0852(2) -0.38454(19) 0.46100(16) 0.0411(6) Uani 1 2 i d . . .
H63A H 0.1616(19) -0.3957(14) 0.4458(14) 0.028(6) Uiso 1 2 i d . . .
H63B H 0.067(2) -0.4377(19) 0.4908(17) 0.058(8) Uiso 1 2 i d . . .
H63C H 0.048(2) -0.331(2) 0.5024(19) 0.065(9) Uiso 1 2 i d . . .
C64 C 0.0831(2) -0.29366(15) 0.34139(17) 0.0364(5) Uani 1 2 i d . . .
H64A H 0.160(2) -0.2930(16) 0.3154(16) 0.046(7) Uiso 1 2 i d . . .
H64B H 0.0460(19) -0.2382(16) 0.3857(15) 0.043(7) Uiso 1 2 i d . . .
H64C H 0.060(2) -0.288(2) 0.293(2) 0.074(10) Uiso 1 2 i d . . .
O5 O 0.0674(2) 0.04056(16) 0.02271(15) 0.0803(7) Uani 1 2 i d . . .
C65 C 0.1064(3) -0.0358(3) -0.0336(3) 0.0809(11) Uani 1 2 i d . . .
H65A H 0.188(4) -0.063(3) -0.027(3) 0.151(18) Uiso 1 2 i d . . .
C66 C -0.0270(4) 0.0865(2) 0.0157(3) 0.0762(11) Uani 1 2 i d . . .
H66A H -0.001(3) 0.104(3) -0.048(3) 0.125(15) Uiso 1 2 i d . . .
H66B H -0.062(3) 0.143(2) 0.063(2) 0.088(11) Uiso 1 2 i d . . .
H65B H 0.116(4) -0.007(3) -0.091(3) 0.16(2) Uiso 1 2 i d . . .

loop_
_geom_bond_atom_site_label_1
_geom_bond_atom_site_label_2
_geom_bond_distance
_geom_bond_site_symmetry_2
_geom_bond_publ_flag
Si1 F2 1.6676(12) . ?
Si1 F1 1.6825(12) . ?
Si1 O1 1.7353(14) . ?
Si1 O2 1.7436(14) . ?
Si1 N1 1.9326(17) . ?
Si1 N2 1.9375(17) . ?
O1 C1 1.348(2) . ?
N1 C7 1.290(3) . ?
N1 C8 1.477(3) . ?
C1 C2 1.422(3) . ?
C1 C6 1.425(3) . ?
Si2 F4 1.6683(13) . ?
Si2 F3 1.6713(13) . ?
Si2 O4 1.7325(16) . ?
Si2 O3 1.7503(15) . ?
Si2 N4 1.9400(18) . ?
Si2 N3 1.9506(19) . ?
O2 C16 1.331(2) . ?
N2 C10 1.289(3) . ?
N2 C9 1.480(3) . ?
C2 C3 1.401(3) . ?
C2 C17 1.548(3) . ?
O3 C33 1.351(2) . ?
N3 C39 1.279(3) . ?
N3 C40 1.474(3) . ?
C3 C4 1.405(3) . ?
C3 H3A 0.90(2) . ?
O4 C48 1.344(2) . ?
N4 C42 1.295(3) . ?
N4 C41 1.475(3) . ?
C4 C5 1.389(3) . ?
C4 C21 1.540(3) . ?
C5 C6 1.400(3) . ?
C5 H5A 0.95(2) . ?
C6 C7 1.442(3) . ?
C7 H7A 1.02(2) . ?
C8 C9 1.513(3) . ?
C8 H8A 1.04(2) . ?
C8 H8B 1.04(2) . ?
C9 H9A 0.93(2) . ?
C9 H9B 0.98(2) . ?
C10 C11 1.448(3) . ?
C10 H10A 1.02(2) . ?
C11 C16 1.415(3) . ?
C11 C12 1.419(3) . ?
C12 C13 1.378(3) . ?
C12 H12A 0.971(19) . ?
C13 C14 1.416(3) . ?
C13 C25 1.537(3) . ?
C14 C15 1.398(3) . ?
C14 H14A 0.96(2) . ?
C15 C16 1.438(3) . ?
C15 C29 1.544(3) . ?
C17 C19 1.540(3) . ?
C17 C18 1.544(3) . ?
C17 C20 1.545(3) . ?
C18 H18A 0.99(3) . ?
C18 H18B 1.04(3) . ?
C18 H18C 0.94(2) . ?
C19 H19A 1.04(2) . ?
C19 H19B 0.94(2) . ?
C19 H19C 1.01(3) . ?
C20 H20A 1.02(3) . ?
C20 H20B 1.03(2) . ?
C20 H20C 1.03(3) . ?
C21 C23 1.534(3) . ?
C21 C24 1.534(3) . ?
C21 C22 1.541(3) . ?
C22 H22A 1.00(3) . ?
C22 H22B 1.00(3) . ?
C22 H22C 0.97(3) . ?
C23 H23A 0.98(3) . ?
C23 H23B 1.00(3) . ?
C23 H23C 1.01(3) . ?
C24 H24A 0.97(3) . ?
C24 H24B 1.00(3) . ?
C24 H24C 0.98(3) . ?
C25 C27 1.531(3) . ?
C25 C28 1.533(4) . ?
C25 C26 1.544(3) . ?
C26 H26A 0.98(3) . ?
C26 H26B 1.10(3) . ?
C26 H26C 1.00(3) . ?
C27 H27A 1.02(3) . ?
C27 H27B 1.02(3) . ?
C27 H27C 0.93(3) . ?
C28 H28A 1.02(3) . ?
C28 H28B 0.91(3) . ?
C28 H28C 0.99(3) . ?
C29 C32 1.541(3) . ?
C29 C31 1.543(3) . ?
C29 C30 1.552(3) . ?
C30 H30A 1.05(3) . ?
C30 H30B 1.07(3) . ?
C30 H30C 1.01(3) . ?
C31 H31A 1.02(3) . ?
C31 H31B 0.99(3) . ?
C31 H31C 1.10(3) . ?
C32 H32A 0.97(2) . ?
C32 H32B 1.02(3) . ?
C32 H32C 1.02(3) . ?
C33 C34 1.418(3) . ?
C33 C38 1.423(3) . ?
C34 C35 1.398(3) . ?
C34 C49 1.541(3) . ?
C35 C36 1.405(3) . ?
C35 H35A 0.99(2) . ?
C36 C37 1.385(3) . ?
C36 C53 1.539(3) . ?
C37 C38 1.408(3) . ?
C37 H37A 1.00(2) . ?
C38 C39 1.443(3) . ?
C39 H39A 0.93(2) . ?
C40 C41 1.508(4) . ?
C40 H40A 0.97(2) . ?
C40 H40B 0.98(3) . ?
C41 H41A 0.93(2) . ?
C41 H41B 0.93(2) . ?
C42 C43 1.443(3) . ?
C42 H42A 0.95(2) . ?
C43 C44 1.409(3) . ?
C43 C48 1.423(3) . ?
C44 C45 1.378(3) . ?
C44 H44A 0.99(2) . ?
C45 C46 1.414(3) . ?
C45 C57 1.544(3) . ?
C46 C47 1.400(3) . ?
C46 H46A 0.98(2) . ?
C47 C48 1.427(3) . ?
C47 C61 1.541(3) . ?
C49 C50 1.533(4) . ?
C49 C51 1.543(4) . ?
C49 C52 1.550(3) . ?
C50 H50A 1.00(3) . ?
C50 H50B 1.07(4) . ?
C50 H50C 0.95(3) . ?
C51 H51A 0.98(3) . ?
C51 H51B 1.02(4) . ?
C51 H51C 1.05(3) . ?
C52 H52A 1.00(3) . ?
C52 H52B 0.95(3) . ?
C52 H52C 1.06(3) . ?
C53 C56 1.532(4) . ?
C53 C55 1.536(4) . ?
C53 C54 1.538(4) . ?
C54 H54A 1.00(3) . ?
C54 H54B 0.99(4) . ?
C54 H54C 1.04(3) . ?
C55 H55A 1.00(3) . ?
C55 H55B 1.03(3) . ?
C55 H55C 1.02(3) . ?
C56 H56A 1.12(3) . ?
C56 H56B 0.95(3) . ?
C56 H56C 1.06(4) . ?
C57 C59 1.534(3) . ?
C57 C60 1.537(4) . ?
C57 C58 1.545(3) . ?
C58 H58A 1.04(3) . ?
C58 H58B 0.97(3) . ?
C58 H58C 0.97(2) . ?
C59 H59A 0.93(3) . ?
C59 H59B 1.08(3) . ?
C59 H59C 0.99(3) . ?
C60 H60A 0.88(3) . ?
C60 H60B 0.99(3) . ?
C60 H60C 1.10(4) . ?
C61 C62 1.528(3) . ?
C61 C63 1.532(3) . ?
C61 C64 1.542(3) . ?
C62 H62A 0.98(4) . ?
C62 H62B 1.00(3) . ?
C62 H62C 1.01(3) . ?
C63 H63A 0.98(2) . ?
C63 H63B 1.01(3) . ?
C63 H63C 1.03(3) . ?
C64 H64A 1.00(3) . ?
C64 H64B 1.08(2) . ?
C64 H64C 1.00(3) . ?
O5 C65 1.441(4) . ?
O5 C66 1.450(4) . ?
C65 C66 1.445(6) 2 ?
C65 H65A 1.21(5) . ?
C65 H65B 1.05(5) . ?
C66 C65 1.445(6) 2 ?
C66 H66A 1.05(4) . ?
C66 H66B 1.11(3) . ?
